data_4307748
loop_
_publ_author_name
'Mohamed Osman Awaleh'
'Antonella Badia'
'Fran\,cois Brisse'

_publ_contact_author_address
;
      Universit\'e de Montr\'eal
      D\'epartement de Chimie
      C.P. 6128, Succ. Centre-ville
      Montr\'eal, Qu\'ebec
      Canada, H3C 3J7
;
_publ_contact_author_email francois.brisse@umontreal.ca
_publ_contact_author_fax '+1 514 343 7586'
_publ_contact_author_name 'Dr Fran\,cois Brisse'
_publ_contact_author_phone '+1 514 343 2088'
_publ_section_title
;
One-Dimensional Coordination Polymers Incorporating Silver(I)
Perfluorocarboxylate Cuboctahedral Clusters and the Bis(methylthio)methane
Ligand
;
_journal_name_full 'Inorganic Chemistry'
_journal_page_first 3185
_journal_page_last 3191
_journal_paper_doi 10.1021/ic062232q
_journal_volume 46
_journal_year 2007
_chemical_compound_source 'Synthesized by the authors. See text'
_chemical_formula_moiety 'C18 H27 Ag6 F15 O7 S7'
_chemical_formula_sum 'C18 H27 Ag6 F15 O7 S7'
_chemical_formula_weight 1511.03
_chemical_name_systematic
; 
 ? 
;
_space_group_IT_number 2
_symmetry_cell_setting triclinic
_symmetry_space_group_name_Hall '-P 1'
_symmetry_space_group_name_H-M 'P -1'
_atom_sites_solution_hydrogens geom
_atom_sites_solution_primary direct
_atom_sites_solution_secondary difmap
_audit_creation_method SHELXL-97
_cell_angle_alpha 87.154(3)
_cell_angle_beta 64.591(3)
_cell_angle_gamma 63.443(3)
_cell_formula_units_Z 2
_cell_length_a 13.0172(8)
_cell_length_b 13.2443(8)
_cell_length_c 14.9673(9)
_cell_measurement_reflns_used 6998
_cell_measurement_temperature 153(2)
_cell_measurement_theta_max 68.33
_cell_measurement_theta_min 3.32
_cell_volume 2052.3(2)
_computing_cell_refinement 'SMART (Bruker, 1999)'
_computing_data_collection 'SMART (Bruker, 1999)'
_computing_data_reduction 'SAINT (Bruker, 1999)'
_computing_molecular_graphics 'SHELXTL (Bruker, 1997)'
_computing_publication_material 'UdMX (local program)'
_computing_structure_refinement 'SHELXL97 (Sheldrick, 1997)'
_computing_structure_solution 'SHELXS97 (Sheldrick, 1997)'
_diffrn_ambient_temperature 153(2)
_diffrn_detector_area_resol_mean 5.5
_diffrn_measured_fraction_theta_full 0.962
_diffrn_measured_fraction_theta_max 0.962
_diffrn_measurement_device_type 'Bruker Smart 2000'
_diffrn_measurement_method \w
_diffrn_radiation_monochromator graphite
_diffrn_radiation_source 'X-ray Sealed Tube'
_diffrn_radiation_type CuK\a
_diffrn_radiation_wavelength 1.54178
_diffrn_reflns_av_R_equivalents 0.058
_diffrn_reflns_av_sigmaI/netI 0.0647
_diffrn_reflns_limit_h_max 13
_diffrn_reflns_limit_h_min -14
_diffrn_reflns_limit_k_max 15
_diffrn_reflns_limit_k_min -15
_diffrn_reflns_limit_l_max 17
_diffrn_reflns_limit_l_min -17
_diffrn_reflns_number 28181
_diffrn_reflns_theta_full 68.88
_diffrn_reflns_theta_max 68.88
_diffrn_reflns_theta_min 3.32
_diffrn_standards_decay_% -2.81
_diffrn_standards_number 107
_exptl_absorpt_coefficient_mu 26.820
_exptl_absorpt_correction_T_max 0.149
_exptl_absorpt_correction_T_min 0.071
_exptl_absorpt_correction_type multi-scan
_exptl_absorpt_process_details 'Sadabs (Sheldrick,1996)'
_exptl_crystal_colour Colorless
_exptl_crystal_density_diffrn 2.445
_exptl_crystal_density_method 'not measured'
_exptl_crystal_description platelet
_exptl_crystal_F_000 1438
_exptl_crystal_size_max 0.13
_exptl_crystal_size_mid 0.10
_exptl_crystal_size_min 0.07
_refine_diff_density_max 1.680
_refine_diff_density_min -1.748
_refine_diff_density_rms 0.205
_refine_ls_extinction_method none
_refine_ls_goodness_of_fit_ref 1.022
_refine_ls_hydrogen_treatment constr
_refine_ls_matrix_type full
_refine_ls_number_parameters 456
_refine_ls_number_reflns 7318
_refine_ls_number_restraints 0
_refine_ls_restrained_S_all 1.022
_refine_ls_R_factor_all 0.0911
_refine_ls_R_factor_gt 0.0549
_refine_ls_shift/su_max 0.007
_refine_ls_shift/su_mean 0.000
_refine_ls_structure_factor_coef Fsqd
_refine_ls_weighting_details 'calc w=1/[\s^2^(Fo^2^)+(0.0881P)^2^+0.0000P] where P=(Fo^2^+2Fc^2^)/3'
_refine_ls_weighting_scheme calc
_refine_ls_wR_factor_gt 0.1370
_refine_ls_wR_factor_ref 0.1574
_reflns_number_gt 4676
_reflns_number_total 7318
_reflns_threshold_expression I>2\s(I)
_cod_data_source_file ic062232qsi20061123_031519.cif
_cod_data_source_block ande32
_cod_depositor_comments
;
The following automatic conversions were performed:
'_symmetry_cell_setting' value 'Triclinic' changed to 'triclinic'
according to '/home/saulius/struct/CIF-dictionaries/cif_core.dic'
dictionary named 'cif_core.dic' version 2.4.1 from
2010-06-29.

'_geom_angle_publ_flag' value 'Y' changed to 'y' according to
'/home/saulius/struct/CIF-dictionaries/cif_core.dic' dictionary named
'cif_core.dic' version 2.4.1 from 2010-06-29 (189
times).

'_geom_bond_publ_flag' value 'Y' changed to 'y' according to
'/home/saulius/struct/CIF-dictionaries/cif_core.dic' dictionary named
'cif_core.dic' version 2.4.1 from 2010-06-29 (73
times).

'_geom_torsion_publ_flag' value 'Y' changed to 'y' according to
'/home/saulius/struct/CIF-dictionaries/cif_core.dic' dictionary named
'cif_core.dic' version 2.4.1 from 2010-06-29 (470 times).

Automatic conversion script
Id: cif_fix_enum 1527 2010-12-29 10:47:43Z saulius 
;
_cod_database_code 4307748

loop_
_symmetry_equiv_pos_as_xyz
'x, y, z'
'-x, -y, -z'

loop_
_atom_site_label
_atom_site_type_symbol
_atom_site_fract_x
_atom_site_fract_y
_atom_site_fract_z
_atom_site_U_iso_or_equiv
_atom_site_adp_type
_atom_site_occupancy
_atom_site_symmetry_multiplicity
_atom_site_calc_flag
_atom_site_refinement_flags
_atom_site_disorder_assembly
_atom_site_disorder_group
Ag1 Ag 0.53868(7) 0.32206(6) 0.89665(6) 0.0404(2) Uani 1 1 d . . .
Ag2 Ag 0.51012(8) 0.52134(6) 0.79505(7) 0.0458(2) Uani 1 1 d . . .
Ag3 Ag 0.77034(8) 0.36031(7) 0.77819(6) 0.0465(2) Uani 1 1 d . . .
Ag4 Ag 0.55386(8) 0.26701(7) 1.08797(6) 0.0465(2) Uani 1 1 d . . .
Ag5 Ag 0.27760(8) 0.37836(8) 1.06634(7) 0.0514(2) Uani 1 1 d . . .
Ag6 Ag 0.84191(8) 0.32979(7) 0.97670(7) 0.0540(3) Uani 1 1 d . . .
S1 S 0.7324(2) 0.2481(2) 0.9188(2) 0.0402(6) Uani 1 1 d . . .
S2 S 0.3322(3) 0.4768(2) 0.9162(2) 0.0452(7) Uani 1 1 d . . .
S3 S 0.6691(3) 0.5776(2) 0.8034(2) 0.0407(6) Uani 1 1 d . . .
S4 S 0.5944(3) 0.4049(3) 0.6145(2) 0.0607(8) Uani 1 1 d . . .
S5 S 0.8611(3) 0.2821(4) 0.5951(3) 0.0740(10) Uani 1 1 d . . .
S6 S 1.0126(3) 0.2074(2) 1.0270(2) 0.0464(7) Uani 1 1 d . . .
S7 S 0.2131(3) 0.2264(3) 1.0645(3) 0.0643(9) Uani 1 1 d . . .
F1 F 0.1980(8) 0.7702(7) 0.6776(6) 0.077(2) Uani 1 1 d . . .
F2 F 0.1236(7) 0.9218(7) 0.7815(6) 0.081(2) Uani 1 1 d . . .
F3 F 0.4061(10) 0.7984(10) 0.5595(8) 0.130(4) Uani 1 1 d . . .
F4 F 0.2244(10) 0.9361(7) 0.5846(7) 0.100(3) Uani 1 1 d . . .
F5 F 0.3228(12) 0.9535(10) 0.6603(9) 0.125(4) Uani 1 1 d . . .
F6 F 0.654(2) -0.1024(10) 0.7090(13) 0.241(10) Uani 1 1 d . . .
F7 F 0.7401(10) -0.0060(12) 0.6167(8) 0.140(5) Uani 1 1 d . . .
F8 F 0.5748(15) -0.0378(14) 0.5819(8) 0.172(6) Uani 1 1 d . . .
F9 F 0.4241(13) 0.0619(17) 0.7386(9) 0.182(7) Uani 1 1 d . . .
F10 F 0.5214(12) 0.1418(12) 0.6326(9) 0.133(4) Uani 1 1 d . . .
F11 F 1.0361(12) 0.4331(17) 0.6219(10) 0.228(10) Uani 1 1 d . . .
F12 F 1.1475(16) 0.4683(14) 0.6785(9) 0.189(7) Uani 1 1 d . . .
F13 F 1.2019(14) 0.2062(14) 0.6128(11) 0.188(4) Uani 1 1 d . . .
F14 F 1.2676(14) 0.2623(13) 0.6791(11) 0.188(4) Uani 1 1 d . . .
F15 F 1.2918(14) 0.2974(12) 0.5268(11) 0.188(4) Uani 1 1 d . . .
O1 O 0.3806(10) 0.6592(7) 0.7299(7) 0.076(3) Uani 1 1 d . . .
O2 O 0.3171(8) 0.8166(7) 0.8296(6) 0.062(2) Uani 1 1 d . . .
O3 O 0.5919(11) 0.1779(7) 0.7762(7) 0.076(3) Uani 1 1 d . . .
O4 O 0.5609(14) 0.0471(10) 0.8667(8) 0.109(4) Uani 1 1 d . . .
O5 O 0.9731(7) 0.3238(7) 0.7916(6) 0.056(2) Uani 1 1 d . . .
O6 O 0.9787(9) 0.4699(9) 0.8529(8) 0.078(3) Uani 1 1 d . . .
O7 O 0.5397(11) 0.1008(8) 1.0511(7) 0.077(3) Uani 1 1 d . . .
H7 H 0.5736 0.0811 0.9886 0.115 Uiso 1 1 calc R . .
H7A H 0.5736 0.0811 0.9886 0.115 Uiso 1 1 calc R . .
C1 C 0.3186(11) 0.7621(10) 0.7641(9) 0.048(3) Uani 1 1 d . . .
C2 C 0.2325(12) 0.8331(10) 0.7153(9) 0.055(3) Uani 1 1 d . . .
C3 C 0.3004(16) 0.8801(13) 0.6283(12) 0.070(4) Uani 1 1 d . . .
C4 C 0.5849(15) 0.0890(13) 0.7907(11) 0.070(4) Uani 1 1 d . . .
C5 C 0.631(2) 0.0063(18) 0.6965(14) 0.103(3) Uani 1 1 d . . .
C6 C 0.533(2) 0.0421(19) 0.6636(16) 0.103(3) Uani 1 1 d . . .
C7 C 1.0094(11) 0.3969(11) 0.7847(10) 0.053(3) Uani 1 1 d . . .
C8 C 1.093(2) 0.4013(19) 0.6796(15) 0.103(3) Uani 1 1 d . . .
C9 C 1.202(3) 0.298(2) 0.609(2) 0.119(5) Uani 1 1 d . . .
C11 C 0.8292(12) 0.0941(9) 0.8637(10) 0.062(3) Uani 1 1 d . . .
H11A H 0.7784 0.0693 0.8464 0.094 Uiso 1 1 calc R . .
H11B H 0.8530 0.0500 0.9124 0.094 Uiso 1 1 calc R . .
H11C H 0.9074 0.0813 0.8028 0.094 Uiso 1 1 calc R . .
C21 C 0.2884(12) 0.4338(11) 0.8293(9) 0.056(3) Uani 1 1 d . . .
H21A H 0.3478 0.3528 0.7990 0.084 Uiso 1 1 calc R . .
H21B H 0.2938 0.4807 0.7764 0.084 Uiso 1 1 calc R . .
H21C H 0.2000 0.4449 0.8659 0.084 Uiso 1 1 calc R . .
C31 C 0.7285(14) 0.6267(12) 0.6831(9) 0.068(4) Uani 1 1 d . . .
H31A H 0.6568 0.6949 0.6806 0.102 Uiso 1 1 calc R . .
H31B H 0.7646 0.5657 0.6274 0.102 Uiso 1 1 calc R . .
H31C H 0.7954 0.6457 0.6774 0.102 Uiso 1 1 calc R . .
C41 C 0.6426(16) 0.4818(14) 0.5192(11) 0.089(5) Uani 1 1 d . . .
H41A H 0.7150 0.4888 0.5179 0.134 Uiso 1 1 calc R . .
H41B H 0.5701 0.5585 0.5329 0.134 Uiso 1 1 calc R . .
H41C H 0.6692 0.4409 0.4540 0.134 Uiso 1 1 calc R . .
C42 C 0.7363(12) 0.2694(10) 0.5804(9) 0.053(3) Uani 1 1 d . . .
H42A H 0.7698 0.2368 0.5096 0.063 Uiso 1 1 calc R . .
H42B H 0.7134 0.2158 0.6230 0.063 Uiso 1 1 calc R . .
C51 C 0.9739(18) 0.1375(15) 0.5714(15) 0.130(8) Uani 1 1 d . . .
H51A H 0.9295 0.0938 0.6074 0.195 Uiso 1 1 calc R . .
H51B H 1.0367 0.1297 0.5945 0.195 Uiso 1 1 calc R . .
H51C H 1.0187 0.1081 0.4991 0.195 Uiso 1 1 calc R . .
C61 C 1.0861(11) 0.2954(10) 1.0260(10) 0.053(3) Uani 1 1 d . . .
H61A H 1.0191 0.3693 1.0719 0.064 Uiso 1 1 calc R . .
H61B H 1.1229 0.3120 0.9574 0.064 Uiso 1 1 calc R . .
C62 C 1.1398(12) 0.0995(10) 0.9193(10) 0.068(4) Uani 1 1 d . . .
H62A H 1.1563 0.1350 0.8592 0.101 Uiso 1 1 calc R . .
H62B H 1.1145 0.0423 0.9118 0.101 Uiso 1 1 calc R . .
H62C H 1.2182 0.0623 0.9280 0.101 Uiso 1 1 calc R . .
C71 C 0.120(2) 0.2263(17) 1.1930(15) 0.119(5) Uani 1 1 d . . .
H71A H 0.0592 0.3055 1.2286 0.179 Uiso 1 1 calc R . .
H71B H 0.1770 0.1879 1.2238 0.179 Uiso 1 1 calc R . .
H71C H 0.0712 0.1854 1.1974 0.179 Uiso 1 1 calc R . .

loop_
_atom_site_aniso_label
_atom_site_aniso_U_11
_atom_site_aniso_U_22
_atom_site_aniso_U_33
_atom_site_aniso_U_23
_atom_site_aniso_U_13
_atom_site_aniso_U_12
Ag1 0.0382(4) 0.0354(4) 0.0538(5) 0.0108(3) -0.0278(4) -0.0161(3)
Ag2 0.0500(5) 0.0331(4) 0.0698(6) 0.0140(4) -0.0396(4) -0.0206(4)
Ag3 0.0471(5) 0.0414(5) 0.0629(6) 0.0144(4) -0.0332(4) -0.0230(4)
Ag4 0.0509(5) 0.0413(4) 0.0518(5) 0.0052(4) -0.0292(4) -0.0193(4)
Ag5 0.0481(5) 0.0589(5) 0.0584(6) 0.0052(4) -0.0287(4) -0.0292(4)
Ag6 0.0472(5) 0.0500(5) 0.0701(6) 0.0025(4) -0.0361(5) -0.0174(4)
S1 0.0372(14) 0.0334(13) 0.0561(17) 0.0095(12) -0.0280(13) -0.0152(11)
S2 0.0381(14) 0.0400(14) 0.0620(18) 0.0026(13) -0.0311(14) -0.0135(12)
S3 0.0469(15) 0.0373(14) 0.0496(16) 0.0104(12) -0.0271(13) -0.0245(12)
S4 0.072(2) 0.0537(18) 0.058(2) 0.0083(15) -0.0360(17) -0.0244(16)
S5 0.058(2) 0.098(3) 0.061(2) -0.0004(19) -0.0221(17) -0.036(2)
S6 0.0490(16) 0.0418(15) 0.0640(19) 0.0112(13) -0.0347(15) -0.0253(13)
S7 0.0571(19) 0.0435(17) 0.111(3) 0.0072(17) -0.056(2) -0.0210(15)
F1 0.098(6) 0.073(5) 0.107(6) 0.026(4) -0.078(5) -0.048(5)
F2 0.054(4) 0.073(5) 0.074(5) -0.014(4) -0.034(4) 0.010(4)
F3 0.089(7) 0.142(10) 0.081(7) 0.039(7) -0.009(6) -0.023(7)
F4 0.144(9) 0.083(6) 0.109(7) 0.047(5) -0.093(7) -0.053(6)
F5 0.205(12) 0.133(9) 0.168(10) 0.099(8) -0.142(10) -0.135(9)
F6 0.44(3) 0.064(8) 0.245(18) 0.037(9) -0.20(2) -0.100(13)
F7 0.077(7) 0.182(12) 0.105(8) -0.039(8) -0.008(6) -0.043(7)
F8 0.214(14) 0.263(17) 0.087(8) -0.020(9) -0.050(8) -0.165(14)
F9 0.152(11) 0.37(2) 0.115(9) 0.042(11) -0.052(9) -0.204(15)
F10 0.140(10) 0.161(11) 0.114(9) 0.038(8) -0.071(8) -0.072(9)
F11 0.112(10) 0.38(2) 0.130(10) 0.138(14) -0.081(9) -0.051(12)
F12 0.254(17) 0.222(15) 0.109(9) -0.001(9) 0.003(10) -0.204(15)
F13 0.148(7) 0.143(7) 0.149(7) -0.003(5) 0.027(6) -0.060(6)
F14 0.148(7) 0.143(7) 0.149(7) -0.003(5) 0.027(6) -0.060(6)
F15 0.148(7) 0.143(7) 0.149(7) -0.003(5) 0.027(6) -0.060(6)
O1 0.102(7) 0.029(4) 0.093(7) -0.001(4) -0.074(6) 0.001(5)
O2 0.072(6) 0.043(5) 0.071(6) 0.001(4) -0.050(5) -0.011(4)
O3 0.138(9) 0.051(5) 0.068(6) 0.018(5) -0.057(6) -0.060(6)
O4 0.207(14) 0.124(10) 0.065(7) 0.044(7) -0.066(8) -0.132(11)
O5 0.049(5) 0.048(5) 0.078(6) 0.023(4) -0.033(4) -0.025(4)
O6 0.056(6) 0.080(7) 0.088(7) -0.004(6) -0.025(5) -0.030(5)
O7 0.128(9) 0.064(6) 0.073(6) 0.017(5) -0.052(7) -0.066(6)
C1 0.056(7) 0.047(7) 0.046(7) 0.014(6) -0.033(6) -0.019(6)
C2 0.067(8) 0.040(7) 0.055(8) 0.000(6) -0.037(7) -0.014(6)
C3 0.084(11) 0.072(10) 0.080(11) 0.030(8) -0.057(10) -0.039(9)
C4 0.098(11) 0.070(10) 0.069(10) 0.010(8) -0.049(9) -0.051(9)
C5 0.104(9) 0.117(9) 0.101(8) 0.009(7) -0.034(7) -0.074(8)
C6 0.104(9) 0.117(9) 0.101(8) 0.009(7) -0.034(7) -0.074(8)
C7 0.041(7) 0.060(8) 0.066(9) 0.010(7) -0.029(6) -0.024(6)
C8 0.104(9) 0.117(9) 0.101(8) 0.009(7) -0.034(7) -0.074(8)
C9 0.160(14) 0.114(12) 0.158(15) 0.084(11) -0.108(13) -0.095(11)
C11 0.059(8) 0.033(6) 0.077(9) 0.009(6) -0.032(7) -0.007(6)
C21 0.057(8) 0.067(8) 0.073(9) 0.015(7) -0.044(7) -0.039(7)
C31 0.083(10) 0.074(9) 0.051(8) 0.015(7) -0.016(7) -0.055(8)
C41 0.109(13) 0.080(11) 0.075(11) 0.012(9) -0.046(10) -0.037(10)
C42 0.063(8) 0.044(7) 0.054(7) 0.005(5) -0.033(6) -0.020(6)
C51 0.117(16) 0.083(13) 0.130(17) -0.035(12) -0.053(14) 0.003(12)
C61 0.053(7) 0.044(7) 0.083(9) 0.016(6) -0.042(7) -0.028(6)
C62 0.064(8) 0.045(7) 0.087(10) -0.008(7) -0.043(8) -0.009(6)
C71 0.160(14) 0.114(12) 0.158(15) 0.084(11) -0.108(13) -0.095(11)

loop_
_atom_type_symbol
_atom_type_description
_atom_type_scat_dispersion_real
_atom_type_scat_dispersion_imag
_atom_type_scat_source
C C 0.0181 0.0091 'International Tables Vol C Tables 4.2.6.8 and 6.1.1.4'
H H 0.0000 0.0000 'International Tables Vol C Tables 4.2.6.8 and 6.1.1.4'
O O 0.0492 0.0322 'International Tables Vol C Tables 4.2.6.8 and 6.1.1.4'
F F 0.0727 0.0534 'International Tables Vol C Tables 4.2.6.8 and 6.1.1.4'
S S 0.3331 0.5567 'International Tables Vol C Tables 4.2.6.8 and 6.1.1.4'
Ag Ag 0.1306 4.2820 'International Tables Vol C Tables 4.2.6.8 and 6.1.1.4'

loop_
_geom_angle_atom_site_label_1
_geom_angle_atom_site_label_2
_geom_angle_atom_site_label_3
_geom_angle_site_symmetry_1
_geom_angle_site_symmetry_2
_geom_angle_site_symmetry_3
_geom_angle
_geom_angle_publ_flag
O3 AG1 S1 . . . 102.5(3) y
O3 AG1 S2 . . . 104.4(3) y
S1 AG1 S2 . . . 152.09(9) y
O3 AG1 AG2 . . . 104.1(2) y
S1 AG1 AG2 . . . 110.24(7) y
S2 AG1 AG2 . . . 55.72(7) y
O3 AG1 AG4 . . . 120.4(2) y
S1 AG1 AG4 . . . 54.38(7) y
S2 AG1 AG4 . . . 115.36(8) y
AG2 AG1 AG4 . . . 134.55(4) y
O3 AG1 AG5 . . . 107.8(3) y
S1 AG1 AG5 . . . 122.92(7) y
S2 AG1 AG5 . . . 54.15(7) y
AG2 AG1 AG5 . . . 107.61(3) y
AG4 AG1 AG5 . . . 68.58(3) y
O3 AG1 AG3 . . . 96.8(3) y
S1 AG1 AG3 . . . 53.53(7) y
S2 AG1 AG3 . . . 115.44(8) y
AG2 AG1 AG3 . . . 60.14(3) y
AG4 AG1 AG3 . . . 103.40(3) y
AG5 AG1 AG3 . . . 154.95(4) y
O1 AG2 S3 . . . 110.4(3) y
O1 AG2 S2 . . . 95.1(3) y
S3 AG2 S2 . . . 137.34(9) y
O1 AG2 S4 . . . 77.8(2) y
S3 AG2 S4 . . . 113.5(1) y
S2 AG2 S4 . . . 104.74(10) y
O1 AG2 AG1 . . . 144.0(3) y
S3 AG2 AG1 . . . 104.84(6) y
S2 AG2 AG1 . . . 52.27(6) y
S4 AG2 AG1 . . . 94.79(8) y
O1 AG2 AG4 . . 2_667 80.7(2) y
S3 AG2 AG4 . . 2_667 53.36(6) y
S2 AG2 AG4 . . 2_667 100.82(7) y
S4 AG2 AG4 . . 2_667 147.77(8) y
AG1 AG2 AG4 . . 2_667 116.49(4) y
O1 AG2 AG3 . . . 150.1(3) y
S3 AG2 AG3 . . . 53.90(6) y
S2 AG2 AG3 . . . 113.36(6) y
S4 AG2 AG3 . . . 85.97(8) y
AG1 AG2 AG3 . . . 61.47(3) y
AG4 AG2 AG3 2_667 . . 101.64(3) y
S1 AG3 S5 . . . 124.75(12) y
S1 AG3 S3 . . . 124.14(9) y
S5 AG3 S3 . . . 109.21(12) y
S1 AG3 O5 . . . 85.87(19) y
S5 AG3 O5 . . . 102.1(2) y
S3 AG3 O5 . . . 96.86(19) y
S1 AG3 AG2 . . . 106.14(6) y
S5 AG3 AG2 . . . 93.03(9) y
S3 AG3 AG2 . . . 54.00(6) y
O5 AG3 AG2 . . . 150.54(19) y
S1 AG3 AG1 . . . 50.93(6) y
S5 AG3 AG1 . . . 107.84(9) y
S3 AG3 AG1 . . . 102.33(7) y
O5 AG3 AG1 . . . 136.30(18) y
AG2 AG3 AG1 . . . 58.39(3) y
O2 AG4 O7 2_667 . . 97.3(3) y
O2 AG4 S3 2_667 . 2_667 115.1(2) y
O7 AG4 S3 . . 2_667 108.3(3) y
O2 AG4 S1 2_667 . . 97.3(2) y
O7 AG4 S1 . . . 97.7(3) y
S3 AG4 S1 2_667 . . 134.46(9) y
O2 AG4 AG2 2_667 . 2_667 81.17(19) y
O7 AG4 AG2 . . 2_667 158.4(3) y
S3 AG4 AG2 2_667 . 2_667 54.73(6) y
S1 AG4 AG2 . . 2_667 103.86(7) y
O2 AG4 AG1 2_667 . . 148.4(2) y
O7 AG4 AG1 . . . 84.3(2) y
S3 AG4 AG1 2_667 . . 93.94(7) y
S1 AG4 AG1 . . . 51.49(6) y
AG2 AG4 AG1 2_667 . . 108.36(3) y
O2 AG4 AG5 2_667 . . 155.0(2) y
O7 AG4 AG5 . . . 76.6(3) y
S3 AG4 AG5 2_667 . . 47.50(6) y
S1 AG4 AG5 . . . 107.52(6) y
AG2 AG4 AG5 2_667 . . 95.72(3) y
AG1 AG4 AG5 . . . 56.06(3) y
S3 AG5 S7 2_667 . . 124.58(11) y
S3 AG5 S2 2_667 . . 113.70(9) y
S7 AG5 S2 . . . 120.90(11) y
S3 AG5 AG1 2_667 . . 93.29(7) y
S7 AG5 AG1 . . . 112.83(9) y
S2 AG5 AG1 . . . 51.39(6) y
S3 AG5 AG4 2_667 . . 47.45(6) y
S7 AG5 AG4 . . . 110.25(7) y
S2 AG5 AG4 . . . 101.09(6) y
AG1 AG5 AG4 . . . 55.35(2) y
S6 AG6 S2 . . 2_667 118.82(9) y
S6 AG6 O5 . . . 102.30(19) y
S2 AG6 O5 2_667 . . 117.59(19) y
S6 AG6 S1 . . . 121.97(9) y
S2 AG6 S1 2_667 . . 106.25(9) y
O5 AG6 S1 . . . 85.7(2) y
C11 S1 AG1 . . . 107.4(4) y
C11 S1 AG3 . . . 108.2(4) y
AG1 S1 AG3 . . . 75.54(7) y
C11 S1 AG4 . . . 106.8(4) y
AG1 S1 AG4 . . . 74.14(8) y
AG3 S1 AG4 . . . 139.06(11) y
C11 S1 AG6 . . . 115.0(4) y
AG1 S1 AG6 . . . 137.11(11) y
AG3 S1 AG6 . . . 85.34(9) y
AG4 S1 AG6 . . . 98.76(10) y
C21 S2 AG1 . . . 108.7(4) y
C21 S2 AG6 . . 2_667 111.1(4) y
AG1 S2 AG6 . . 2_667 140.05(11) y
C21 S2 AG5 . . . 107.5(4) y
AG1 S2 AG5 . . . 74.47(8) y
AG6 S2 AG5 2_667 . . 91.01(10) y
C21 S2 AG2 . . . 100.8(4) y
AG1 S2 AG2 . . . 72.01(8) y
AG6 S2 AG2 2_667 . . 102.72(10) y
AG5 S2 AG2 . . . 141.51(11) y
C31 S3 AG4 . . 2_667 106.5(5) y
C31 S3 AG5 . . 2_667 116.7(4) y
AG4 S3 AG5 2_667 . 2_667 85.05(9) y
C31 S3 AG3 . . . 111.1(5) y
AG4 S3 AG3 2_667 . . 132.60(11) y
AG5 S3 AG3 2_667 . . 102.29(9) y
C31 S3 AG2 . . . 103.5(5) y
AG4 S3 AG2 2_667 . . 71.91(8) y
AG5 S3 AG2 2_667 . . 138.05(12) y
AG3 S3 AG2 . . . 72.10(7) y
C41 S4 C42 . . . 104.1(7) y
C41 S4 AG2 . . . 109.8(5) y
C42 S4 AG2 . . . 113.4(4) y
C51 S5 C42 . . . 100.4(8) y
C51 S5 AG3 . . . 108.1(7) y
C42 S5 AG3 . . . 107.2(4) y
C62 S6 C61 . . . 100.1(6) y
C62 S6 AG6 . . . 106.1(4) y
C61 S6 AG6 . . . 103.2(4) y
C71 S7 C61 . . 1_455 100.2(7) y
C71 S7 AG5 . . . 105.5(6) y
C61 S7 AG5 1_455 . . 102.6(4) y
C1 O1 AG2 . . . 123.8(7) y
C1 O2 AG4 . . 2_667 123.7(7) y
C4 O3 AG1 . . . 127.1(9) y
C7 O5 AG6 . . . 108.0(8) y
C7 O5 AG3 . . . 123.3(7) y
AG6 O5 AG3 . . . 84.7(2) y
AG4 O7 H7 . . . 109.5 ?
O1 C1 O2 . . . 129.9(14) y
O1 C1 C2 . . . 114.2(12) y
O2 C1 C2 . . . 116.0(11) y
F2 C2 F1 . . . 107.1(13) y
F2 C2 C3 . . . 107.8(11) y
F1 C2 C3 . . . 106.0(12) y
F2 C2 C1 . . . 111.6(9) y
F1 C2 C1 . . . 112.0(10) y
C3 C2 C1 . . . 112.0(15) y
F5 C3 F3 . . . 111.2(19) y
F5 C3 F4 . . . 107.1(13) y
F3 C3 F4 . . . 106.9(14) y
F5 C3 C2 . . . 110.2(14) y
F3 C3 C2 . . . 111.4(13) y
F4 C3 C2 . . . 109.9(17) y
O3 C4 O4 . . . 130.6(16) y
O3 C4 C5 . . . 116.4(14) y
O4 C4 C5 . . . 112.5(15) y
F7 C5 F6 . . . 104.4(18) y
F7 C5 C6 . . . 107.3(17) y
F6 C5 C6 . . . 102(2) y
F7 C5 C4 . . . 115(2) y
F6 C5 C4 . . . 116.0(16) y
C6 C5 C4 . . . 110.1(19) y
F9 C6 F10 . . . 108(2) y
F9 C6 F8 . . . 115(2) y
F10 C6 F8 . . . 108.8(17) y
F9 C6 C5 . . . 110.0(19) y
F10 C6 C5 . . . 105(2) y
F8 C6 C5 . . . 110(2) y
O5 C7 O6 . . . 127.9(13) y
O5 C7 C8 . . . 114.7(14) y
O6 C7 C8 . . . 117.3(15) y
F11 C8 F12 . . . 110(2) y
F11 C8 C9 . . . 95(2) y
F12 C8 C9 . . . 103(2) y
F11 C8 C7 . . . 115(2) y
F12 C8 C7 . . . 111.5(17) y
C9 C8 C7 . . . 121.8(19) y
F13 C9 F15 . . . 112(3) y
F13 C9 F14 . . . 86.2(19) y
F15 C9 F14 . . . 103(3) y
F13 C9 C8 . . . 122(2) y
F15 C9 C8 . . . 124(2) y
F14 C9 C8 . . . 93(2) y
S1 C11 H11A . . . 109.5 ?
S1 C11 H11B . . . 109.5 ?
H11A C11 H11B . . . 109.5 ?
S1 C11 H11C . . . 109.5 ?
H11A C11 H11C . . . 109.5 ?
H11B C11 H11C . . . 109.5 ?
S2 C21 H21A . . . 109.5 ?
S2 C21 H21B . . . 109.5 ?
H21A C21 H21B . . . 109.5 ?
S2 C21 H21C . . . 109.5 ?
H21A C21 H21C . . . 109.5 ?
H21B C21 H21C . . . 109.5 ?
S3 C31 H31A . . . 109.5 ?
S3 C31 H31B . . . 109.5 ?
H31A C31 H31B . . . 109.5 ?
S3 C31 H31C . . . 109.5 ?
H31A C31 H31C . . . 109.5 ?
H31B C31 H31C . . . 109.5 ?
S4 C41 H41A . . . 109.5 ?
S4 C41 H41B . . . 109.5 ?
H41A C41 H41B . . . 109.5 ?
S4 C41 H41C . . . 109.5 ?
H41A C41 H41C . . . 109.5 ?
H41B C41 H41C . . . 109.5 ?
S4 C42 S5 . . . 112.0(6) y
S4 C42 H42A . . . 109.2 ?
S5 C42 H42A . . . 109.2 ?
S4 C42 H42B . . . 109.2 ?
S5 C42 H42B . . . 109.2 ?
H42A C42 H42B . . . 107.9 ?
S5 C51 H51A . . . 109.5 ?
S5 C51 H51B . . . 109.5 ?
H51A C51 H51B . . . 109.5 ?
S5 C51 H51C . . . 109.5 ?
H51A C51 H51C . . . 109.5 ?
H51B C51 H51C . . . 109.5 ?
S6 C61 S7 . . 1_655 112.1(6) y
S6 C61 H61A . . . 109.2 ?
S7 C61 H61A 1_655 . . 109.2 ?
S6 C61 H61B . . . 109.2 ?
S7 C61 H61B 1_655 . . 109.2 ?
H61A C61 H61B . . . 107.9 ?
S6 C62 H62A . . . 109.5 ?
S6 C62 H62B . . . 109.5 ?
H62A C62 H62B . . . 109.5 ?
S6 C62 H62C . . . 109.5 ?
H62A C62 H62C . . . 109.5 ?
H62B C62 H62C . . . 109.5 ?
S7 C71 H71A . . . 109.5 ?
S7 C71 H71B . . . 109.5 ?
H71A C71 H71B . . . 109.5 ?
S7 C71 H71C . . . 109.5 ?
H71A C71 H71C . . . 109.5 ?
H71B C71 H71C . . . 109.5 ?

loop_
_geom_bond_atom_site_label_1
_geom_bond_atom_site_label_2
_geom_bond_site_symmetry_1
_geom_bond_site_symmetry_2
_geom_bond_distance
_geom_bond_publ_flag
Ag1 O3 . . 2.337(8) y
Ag1 S1 . . 2.429(2) y
Ag1 S2 . . 2.443(3) y
Ag1 Ag2 . . 2.9371(11) y
Ag1 Ag4 . . 2.9866(11) y
Ag1 Ag5 . . 3.0119(12) y
Ag1 Ag3 . . 3.0302(12) y
Ag2 O1 . . 2.368(8) y
Ag2 S3 . . 2.543(3) y
Ag2 S2 . . 2.552(3) y
Ag2 S4 . . 2.691(3) y
Ag2 Ag4 . 2_667 2.9607(11) y
Ag2 Ag3 . . 2.9910(11) y
Ag3 S1 . . 2.517(3) y
Ag3 S5 . . 2.528(4) y
Ag3 S3 . . 2.540(3) y
Ag3 O5 . . 2.558(8) y
Ag4 O2 . 2_667 2.356(7) y
Ag4 O7 . . 2.400(8) y
Ag4 S3 . 2_667 2.499(3) y
Ag4 S1 . . 2.524(3) y
Ag4 Ag2 . 2_667 2.9607(11) y
Ag4 Ag5 . . 3.3796(12) y
Ag5 S3 . 2_667 2.501(3) y
Ag5 S7 . . 2.508(3) y
Ag5 S2 . . 2.534(3) y
Ag6 S6 . . 2.495(3) y
Ag6 S2 . 2_667 2.523(3) y
Ag6 O5 . . 2.538(8) y
Ag6 S1 . . 2.547(3) y
S1 C11 . . 1.845(11) y
S2 C21 . . 1.829(11) y
S2 Ag6 . 2_667 2.523(3) y
S3 C31 . . 1.845(12) y
S3 Ag4 . 2_667 2.499(3) y
S3 Ag5 . 2_667 2.501(3) y
S4 C41 . . 1.768(15) y
S4 C42 . . 1.792(12) y
S5 C51 . . 1.748(17) y
S5 C42 . . 1.808(12) y
S6 C62 . . 1.789(12) y
S6 C61 . . 1.806(11) y
S7 C71 . . 1.782(19) y
S7 C61 . 1_455 1.820(11) y
F1 C2 . . 1.345(14) y
F2 C2 . . 1.339(13) y
F3 C3 . . 1.299(17) y
F4 C3 . . 1.344(14) y
F5 C3 . . 1.296(17) y
F6 C5 . . 1.35(2) y
F7 C5 . . 1.347(19) y
F8 C6 . . 1.40(2) y
F9 C6 . . 1.29(2) y
F10 C6 . . 1.34(2) y
F11 C8 . . 1.30(2) y
F12 C8 . . 1.36(2) y
F13 C9 . . 1.22(2) y
F14 C9 . . 1.56(2) y
F15 C9 . . 1.28(3) y
O1 C1 . . 1.224(13) y
O2 C1 . . 1.235(13) y
O2 Ag4 . 2_667 2.356(7) y
O3 C4 . . 1.223(16) y
O4 C4 . . 1.219(16) y
O5 C7 . . 1.236(14) y
O6 C7 . . 1.240(15) y
O7 H7 . . 0.84 ?
C1 C2 . . 1.538(15) y
C2 C3 . . 1.514(19) y
C4 C5 . . 1.54(2) y
C5 C6 . . 1.45(3) y
C7 C8 . . 1.50(2) y
C8 C9 . . 1.46(3) y
C11 H11a . . 0.98 ?
C11 H11b . . 0.98 ?
C11 H11c . . 0.98 ?
C21 H21a . . 0.98 ?
C21 H21b . . 0.98 ?
C21 H21c . . 0.98 ?
C31 H31a . . 0.98 ?
C31 H31b . . 0.98 ?
C31 H31c . . 0.98 ?
C41 H41a . . 0.98 ?
C41 H41b . . 0.98 ?
C41 H41c . . 0.98 ?
C42 H42a . . 0.99 ?
C42 H42b . . 0.99 ?
C51 H51a . . 0.98 ?
C51 H51b . . 0.98 ?
C51 H51c . . 0.98 ?
C61 S7 . 1_655 1.820(11) y
C61 H61a . . 0.99 ?
C61 H61b . . 0.99 ?
C62 H62a . . 0.98 ?
C62 H62b . . 0.98 ?
C62 H62c . . 0.98 ?
C71 H71a . . 0.98 ?
C71 H71b . . 0.98 ?
C71 H71c . . 0.98 ?

loop_
_geom_torsion_atom_site_label_1
_geom_torsion_atom_site_label_2
_geom_torsion_atom_site_label_3
_geom_torsion_atom_site_label_4
_geom_torsion_site_symmetry_1
_geom_torsion_site_symmetry_2
_geom_torsion_site_symmetry_3
_geom_torsion_site_symmetry_4
_geom_torsion
_geom_torsion_publ_flag
O3 AG1 AG2 O1 . . . . 68.7(5) y
S1 AG1 AG2 O1 . . . . 178.1(4) y
S2 AG1 AG2 O1 . . . . -29.2(4) y
AG4 AG1 AG2 O1 . . . . -122.5(4) y
AG5 AG1 AG2 O1 . . . . -45.5(4) y
AG3 AG1 AG2 O1 . . . . 158.5(4) y
O3 AG1 AG2 S3 . . . . -122.8(3) y
S1 AG1 AG2 S3 . . . . -13.5(1) y
S2 AG1 AG2 S3 . . . . 139.19(10) y
AG4 AG1 AG2 S3 . . . . 45.96(9) y
AG5 AG1 AG2 S3 . . . . 122.94(7) y
AG3 AG1 AG2 S3 . . . . -33.09(7) y
O3 AG1 AG2 S2 . . . . 98.0(3) y
S1 AG1 AG2 S2 . . . . -152.69(11) y
AG4 AG1 AG2 S2 . . . . -93.23(9) y
AG5 AG1 AG2 S2 . . . . -16.24(8) y
AG3 AG1 AG2 S2 . . . . -172.27(8) y
O3 AG1 AG2 S4 . . . . -7.0(3) y
S1 AG1 AG2 S4 . . . . 102.36(11) y
S2 AG1 AG2 S4 . . . . -104.95(11) y
AG4 AG1 AG2 S4 . . . . 161.82(9) y
AG5 AG1 AG2 S4 . . . . -121.19(8) y
AG3 AG1 AG2 S4 . . . . 82.77(8) y
O3 AG1 AG2 AG4 . . . 2_667 -178.9(3) y
S1 AG1 AG2 AG4 . . . 2_667 -69.60(8) y
S2 AG1 AG2 AG4 . . . 2_667 83.09(8) y
AG4 AG1 AG2 AG4 . . . 2_667 -10.14(7) y
AG5 AG1 AG2 AG4 . . . 2_667 66.85(4) y
AG3 AG1 AG2 AG4 . . . 2_667 -89.19(4) y
O3 AG1 AG2 AG3 . . . . -89.7(3) y
S1 AG1 AG2 AG3 . . . . 19.59(7) y
S2 AG1 AG2 AG3 . . . . 172.27(8) y
AG4 AG1 AG2 AG3 . . . . 79.04(5) y
AG5 AG1 AG2 AG3 . . . . 156.03(4) y
O1 AG2 AG3 S1 . . . . -172.8(4) y
S3 AG2 AG3 S1 . . . . 120.79(10) y
S2 AG2 AG3 S1 . . . . -11.78(10) y
S4 AG2 AG3 S1 . . . . -116.11(10) y
AG1 AG2 AG3 S1 . . . . -18.43(7) y
AG4 AG2 AG3 S1 2_667 . . . 95.54(7) y
O1 AG2 AG3 S5 . . . . -45.3(4) y
S3 AG2 AG3 S5 . . . . -111.65(13) y
S2 AG2 AG3 S5 . . . . 115.78(12) y
S4 AG2 AG3 S5 . . . . 11.46(12) y
AG1 AG2 AG3 S5 . . . . 109.13(10) y
AG4 AG2 AG3 S5 2_667 . . . -136.89(10) y
O1 AG2 AG3 S3 . . . . 66.4(4) y
S2 AG2 AG3 S3 . . . . -132.57(11) y
S4 AG2 AG3 S3 . . . . 123.10(11) y
AG1 AG2 AG3 S3 . . . . -139.22(8) y
AG4 AG2 AG3 S3 2_667 . . . -25.25(8) y
O1 AG2 AG3 O5 . . . . 76.1(6) y
S3 AG2 AG3 O5 . . . . 9.7(4) y
S2 AG2 AG3 O5 . . . . -122.9(4) y
S4 AG2 AG3 O5 . . . . 132.8(4) y
AG1 AG2 AG3 O5 . . . . -129.5(4) y
AG4 AG2 AG3 O5 2_667 . . . -15.6(4) y
O1 AG2 AG3 AG1 . . . . -154.4(4) y
S3 AG2 AG3 AG1 . . . . 139.22(8) y
S2 AG2 AG3 AG1 . . . . 6.65(7) y
S4 AG2 AG3 AG1 . . . . -97.68(8) y
AG4 AG2 AG3 AG1 2_667 . . . 113.97(4) y
O3 AG1 AG3 S1 . . . . -100.6(2) y
S2 AG1 AG3 S1 . . . . 149.91(11) y
AG2 AG1 AG3 S1 . . . . 156.98(8) y
AG4 AG1 AG3 S1 . . . . 22.97(8) y
AG5 AG1 AG3 S1 . . . . 90.84(11) y
O3 AG1 AG3 S5 . . . . 20.1(3) y
S1 AG1 AG3 S5 . . . . 120.67(13) y
S2 AG1 AG3 S5 . . . . -89.42(13) y
AG2 AG1 AG3 S5 . . . . -82.36(10) y
AG4 AG1 AG3 S5 . . . . 143.64(10) y
AG5 AG1 AG3 S5 . . . . -148.49(12) y
O3 AG1 AG3 S3 . . . . 135.2(2) y
S1 AG1 AG3 S3 . . . . -124.23(10) y
S2 AG1 AG3 S3 . . . . 25.68(10) y
AG2 AG1 AG3 S3 . . . . 32.74(6) y
AG4 AG1 AG3 S3 . . . . -101.26(7) y
AG5 AG1 AG3 S3 . . . . -33.39(11) y
O3 AG1 AG3 O5 . . . . -110.9(4) y
S1 AG1 AG3 O5 . . . . -10.3(3) y
S2 AG1 AG3 O5 . . . . 139.6(3) y
AG2 AG1 AG3 O5 . . . . 146.7(3) y
AG4 AG1 AG3 O5 . . . . 12.7(3) y
AG5 AG1 AG3 O5 . . . . 80.6(3) y
O3 AG1 AG3 AG2 . . . . 102.4(2) y
S1 AG1 AG3 AG2 . . . . -156.98(8) y
S2 AG1 AG3 AG2 . . . . -7.07(8) y
AG4 AG1 AG3 AG2 . . . . -134.01(4) y
AG5 AG1 AG3 AG2 . . . . -66.14(8) y
O3 AG1 AG4 O2 . . . 2_667 73.6(5) y
S1 AG1 AG4 O2 . . . 2_667 -10.0(4) y
S2 AG1 AG4 O2 . . . 2_667 -159.7(4) y
AG2 AG1 AG4 O2 . . . 2_667 -93.8(4) y
AG5 AG1 AG4 O2 . . . 2_667 172.2(4) y
AG3 AG1 AG4 O2 . . . 2_667 -32.7(4) y
O3 AG1 AG4 O7 . . . . -21.0(4) y
S1 AG1 AG4 O7 . . . . -104.6(3) y
S2 AG1 AG4 O7 . . . . 105.7(3) y
AG2 AG1 AG4 O7 . . . . 171.6(3) y
AG5 AG1 AG4 O7 . . . . 77.6(3) y
AG3 AG1 AG4 O7 . . . . -127.3(3) y
O3 AG1 AG4 S3 . . . 2_667 -129.0(3) y
S1 AG1 AG4 S3 . . . 2_667 147.4(1) y
S2 AG1 AG4 S3 . . . 2_667 -2.3(1) y
AG2 AG1 AG4 S3 . . . 2_667 63.62(8) y
AG5 AG1 AG4 S3 . . . 2_667 -30.39(6) y
AG3 AG1 AG4 S3 . . . 2_667 124.69(6) y
O3 AG1 AG4 S1 . . . . 83.6(3) y
S2 AG1 AG4 S1 . . . . -149.70(11) y
AG2 AG1 AG4 S1 . . . . -83.79(9) y
AG5 AG1 AG4 S1 . . . . -177.79(8) y
AG3 AG1 AG4 S1 . . . . -22.71(8) y
O3 AG1 AG4 AG2 . . . 2_667 176.9(3) y
S1 AG1 AG4 AG2 . . . 2_667 93.35(8) y
S2 AG1 AG4 AG2 . . . 2_667 -56.36(8) y
AG2 AG1 AG4 AG2 . . . 2_667 9.56(7) y
AG5 AG1 AG4 AG2 . . . 2_667 -84.45(4) y
AG3 AG1 AG4 AG2 . . . 2_667 70.64(4) y
O3 AG1 AG4 AG5 . . . . -98.6(3) y
S1 AG1 AG4 AG5 . . . . 177.79(8) y
S2 AG1 AG4 AG5 . . . . 28.09(8) y
AG2 AG1 AG4 AG5 . . . . 94.01(5) y
AG3 AG1 AG4 AG5 . . . . 155.08(4) y
O3 AG1 AG5 S3 . . . 2_667 146.8(2) y
S1 AG1 AG5 S3 . . . 2_667 28.21(10) y
S2 AG1 AG5 S3 . . . 2_667 -117.99(10) y
AG2 AG1 AG5 S3 . . . 2_667 -101.42(7) y
AG4 AG1 AG5 S3 . . . 2_667 30.34(6) y
AG3 AG1 AG5 S3 . . . 2_667 -45.11(11) y
O3 AG1 AG5 S7 . . . . 16.9(3) y
S1 AG1 AG5 S7 . . . . -101.66(12) y
S2 AG1 AG5 S7 . . . . 112.14(12) y
AG2 AG1 AG5 S7 . . . . 128.71(9) y
AG4 AG1 AG5 S7 . . . . -99.53(9) y
AG3 AG1 AG5 S7 . . . . -174.98(10) y
O3 AG1 AG5 S2 . . . . -95.2(3) y
S1 AG1 AG5 S2 . . . . 146.20(11) y
AG2 AG1 AG5 S2 . . . . 16.57(8) y
AG4 AG1 AG5 S2 . . . . 148.33(8) y
AG3 AG1 AG5 S2 . . . . 72.88(11) y
O3 AG1 AG5 AG4 . . . . 116.5(2) y
S1 AG1 AG5 AG4 . . . . -2.14(8) y
S2 AG1 AG5 AG4 . . . . -148.33(8) y
AG2 AG1 AG5 AG4 . . . . -131.77(4) y
AG3 AG1 AG5 AG4 . . . . -75.45(8) y
O2 AG4 AG5 S3 2_667 . . 2_667 52.9(5) y
O7 AG4 AG5 S3 . . . 2_667 131.0(2) y
S1 AG4 AG5 S3 . . . 2_667 -134.99(11) y
AG2 AG4 AG5 S3 2_667 . . 2_667 -28.49(8) y
AG1 AG4 AG5 S3 . . . 2_667 -136.80(9) y
O2 AG4 AG5 S7 2_667 . . . -66.0(5) y
O7 AG4 AG5 S7 . . . . 12.2(3) y
S3 AG4 AG5 S7 2_667 . . . -118.86(13) y
S1 AG4 AG5 S7 . . . . 106.16(12) y
AG2 AG4 AG5 S7 2_667 . . . -147.34(10) y
AG1 AG4 AG5 S7 . . . . 104.35(10) y
O2 AG4 AG5 S2 2_667 . . . 165.0(5) y
O7 AG4 AG5 S2 . . . . -116.9(2) y
S3 AG4 AG5 S2 2_667 . . . 112.09(11) y
S1 AG4 AG5 S2 . . . . -22.90(9) y
AG2 AG4 AG5 S2 2_667 . . . 83.60(7) y
AG1 AG4 AG5 S2 . . . . -24.71(7) y
O2 AG4 AG5 AG1 2_667 . . . -170.3(5) y
O7 AG4 AG5 AG1 . . . . -92.2(2) y
S3 AG4 AG5 AG1 2_667 . . . 136.80(9) y
S1 AG4 AG5 AG1 . . . . 1.81(7) y
AG2 AG4 AG5 AG1 2_667 . . . 108.31(4) y
O3 AG1 S1 C11 . . . . -15.7(5) y
S2 AG1 S1 C11 . . . . 179.9(5) y
AG2 AG1 S1 C11 . . . . -126.0(4) y
AG4 AG1 S1 C11 . . . . 103.0(5) y
AG5 AG1 S1 C11 . . . . 105.4(5) y
AG3 AG1 S1 C11 . . . . -104.8(5) y
O3 AG1 S1 AG3 . . . . 89.2(2) y
S2 AG1 S1 AG3 . . . . -75.3(2) y
AG2 AG1 S1 AG3 . . . . -21.19(8) y
AG4 AG1 S1 AG3 . . . . -152.16(9) y
AG5 AG1 S1 AG3 . . . . -149.71(5) y
O3 AG1 S1 AG4 . . . . -118.6(2) y
S2 AG1 S1 AG4 . . . . 76.9(2) y
AG2 AG1 S1 AG4 . . . . 130.97(5) y
AG5 AG1 S1 AG4 . . . . 2.45(9) y
AG3 AG1 S1 AG4 . . . . 152.16(9) y
O3 AG1 S1 AG6 . . . . 155.6(3) y
S2 AG1 S1 AG6 . . . . -8.9(3) y
AG2 AG1 S1 AG6 . . . . 45.17(19) y
AG4 AG1 S1 AG6 . . . . -85.79(17) y
AG5 AG1 S1 AG6 . . . . -83.35(18) y
AG3 AG1 S1 AG6 . . . . 66.37(15) y
S5 AG3 S1 C11 . . . . 18.7(5) y
S3 AG3 S1 C11 . . . . -178.6(5) y
O5 AG3 S1 C11 . . . . -83.1(5) y
AG2 AG3 S1 C11 . . . . 124.2(5) y
AG1 AG3 S1 C11 . . . . 104.0(5) y
S5 AG3 S1 AG1 . . . . -85.24(12) y
S3 AG3 S1 AG1 . . . . 77.4(1) y
O5 AG3 S1 AG1 . . . . 172.9(2) y
AG2 AG3 S1 AG1 . . . . 20.29(7) y
S5 AG3 S1 AG4 . . . . -128.52(17) y
S3 AG3 S1 AG4 . . . . 34.1(2) y
O5 AG3 S1 AG4 . . . . 129.6(2) y
AG2 AG3 S1 AG4 . . . . -22.99(18) y
AG1 AG3 S1 AG4 . . . . -43.28(13) y
S5 AG3 S1 AG6 . . . . 133.49(11) y
S3 AG3 S1 AG6 . . . . -63.87(11) y
O5 AG3 S1 AG6 . . . . 31.6(2) y
AG2 AG3 S1 AG6 . . . . -120.98(6) y
AG1 AG3 S1 AG6 . . . . -141.27(10) y
O2 AG4 S1 C11 2_667 . . . 70.9(5) y
O7 AG4 S1 C11 . . . . -27.5(5) y
S3 AG4 S1 C11 2_667 . . . -152.7(4) y
AG2 AG4 S1 C11 2_667 . . . 153.5(4) y
AG1 AG4 S1 C11 . . . . -103.9(5) y
AG5 AG4 S1 C11 . . . . -105.8(4) y
O2 AG4 S1 AG1 2_667 . . . 174.7(2) y
O7 AG4 S1 AG1 . . . . 76.4(3) y
S3 AG4 S1 AG1 2_667 . . . -48.85(13) y
AG2 AG4 S1 AG1 2_667 . . . -102.61(6) y
AG5 AG4 S1 AG1 . . . . -1.92(7) y
O2 AG4 S1 AG3 2_667 . . . -141.6(2) y
O7 AG4 S1 AG3 . . . . 120.0(3) y
S3 AG4 S1 AG3 2_667 . . . -5.2(2) y
AG2 AG4 S1 AG3 2_667 . . . -58.97(17) y
AG1 AG4 S1 AG3 . . . . 43.64(13) y
AG5 AG4 S1 AG3 . . . . 41.72(18) y
O2 AG4 S1 AG6 2_667 . . . -48.6(2) y
O7 AG4 S1 AG6 . . . . -147.0(3) y
S3 AG4 S1 AG6 2_667 . . . 87.77(13) y
AG2 AG4 S1 AG6 2_667 . . . 34.01(8) y
AG1 AG4 S1 AG6 . . . . 136.62(10) y
AG5 AG4 S1 AG6 . . . . 134.70(6) y
S6 AG6 S1 C11 . . . . -25.9(5) y
S2 AG6 S1 C11 2_667 . . . -166.5(5) y
O5 AG6 S1 C11 . . . . 76.0(5) y
S6 AG6 S1 AG1 . . . . 163.40(15) y
S2 AG6 S1 AG1 2_667 . . . 22.7(2) y
O5 AG6 S1 AG1 . . . . -94.8(2) y
S6 AG6 S1 AG3 . . . . -133.72(10) y
S2 AG6 S1 AG3 2_667 . . . 85.58(10) y
O5 AG6 S1 AG3 . . . . -31.92(18) y
S6 AG6 S1 AG4 . . . . 87.32(12) y
S2 AG6 S1 AG4 2_667 . . . -53.38(11) y
O5 AG6 S1 AG4 . . . . -170.88(18) y
O3 AG1 S2 C21 . . . . -1.9(5) y
S1 AG1 S2 C21 . . . . 162.5(4) y
AG2 AG1 S2 C21 . . . . 95.6(4) y
AG4 AG1 S2 C21 . . . . -136.3(4) y
AG5 AG1 S2 C21 . . . . -103.6(4) y
AG3 AG1 S2 C21 . . . . 103.0(4) y
O3 AG1 S2 AG6 . . . 2_667 174.1(3) y
S1 AG1 S2 AG6 . . . 2_667 -21.6(4) y
AG2 AG1 S2 AG6 . . . 2_667 -88.4(2) y
AG4 AG1 S2 AG6 . . . 2_667 39.6(2) y
AG5 AG1 S2 AG6 . . . 2_667 72.36(19) y
AG3 AG1 S2 AG6 . . . 2_667 -81.0(2) y
O3 AG1 S2 AG5 . . . . 101.7(2) y
S1 AG1 S2 AG5 . . . . -93.9(2) y
AG2 AG1 S2 AG5 . . . . -160.80(9) y
AG4 AG1 S2 AG5 . . . . -32.74(8) y
AG3 AG1 S2 AG5 . . . . -153.38(5) y
O3 AG1 S2 AG2 . . . . -97.5(2) y
S1 AG1 S2 AG2 . . . . 66.9(2) y
AG4 AG1 S2 AG2 . . . . 128.06(5) y
AG5 AG1 S2 AG2 . . . . 160.80(9) y
AG3 AG1 S2 AG2 . . . . 7.42(8) y
S3 AG5 S2 C21 2_667 . . . 179.5(4) y
S7 AG5 S2 C21 . . . . 9.4(5) y
AG1 AG5 S2 C21 . . . . 105.2(4) y
AG4 AG5 S2 C21 . . . . 131.3(4) y
S3 AG5 S2 AG1 2_667 . . . 74.31(10) y
S7 AG5 S2 AG1 . . . . -95.78(11) y
AG4 AG5 S2 AG1 . . . . 26.11(6) y
S3 AG5 S2 AG6 2_667 . . 2_667 -67.95(10) y
S7 AG5 S2 AG6 . . . 2_667 121.96(11) y
AG1 AG5 S2 AG6 . . . 2_667 -142.26(10) y
AG4 AG5 S2 AG6 . . . 2_667 -116.15(6) y
S3 AG5 S2 AG2 2_667 . . . 44.1(2) y
S7 AG5 S2 AG2 . . . . -125.95(18) y
AG1 AG5 S2 AG2 . . . . -30.17(14) y
AG4 AG5 S2 AG2 . . . . -4.06(19) y
O1 AG2 S2 C21 . . . . 56.9(5) y
S3 AG2 S2 C21 . . . . -175.2(4) y
S4 AG2 S2 C21 . . . . -21.8(4) y
AG1 AG2 S2 C21 . . . . -106.4(4) y
AG4 AG2 S2 C21 2_667 . . . 138.4(4) y
AG3 AG2 S2 C21 . . . . -113.8(4) y
O1 AG2 S2 AG1 . . . . 163.2(2) y
S3 AG2 S2 AG1 . . . . -68.80(13) y
S4 AG2 S2 AG1 . . . . 84.58(9) y
AG4 AG2 S2 AG1 2_667 . . . -115.23(5) y
AG3 AG2 S2 AG1 . . . . -7.39(8) y
O1 AG2 S2 AG6 . . . 2_667 -57.9(2) y
S3 AG2 S2 AG6 . . . 2_667 70.05(15) y
S4 AG2 S2 AG6 . . . 2_667 -136.57(10) y
AG1 AG2 S2 AG6 . . . 2_667 138.85(11) y
AG4 AG2 S2 AG6 2_667 . . 2_667 23.62(9) y
AG3 AG2 S2 AG6 . . . 2_667 131.45(7) y
O1 AG2 S2 AG5 . . . . -166.1(3) y
S3 AG2 S2 AG5 . . . . -38.2(3) y
S4 AG2 S2 AG5 . . . . 115.19(19) y
AG1 AG2 S2 AG5 . . . . 30.61(14) y
AG4 AG2 S2 AG5 2_667 . . . -84.62(18) y
AG3 AG2 S2 AG5 . . . . 23.2(2) y
S1 AG3 S3 C31 . . . . 176.5(5) y
S5 AG3 S3 C31 . . . . -18.6(5) y
O5 AG3 S3 C31 . . . . 86.8(5) y
AG2 AG3 S3 C31 . . . . -98.0(5) y
AG1 AG3 S3 C31 . . . . -132.7(5) y
S1 AG3 S3 AG4 . . . 2_667 -43.31(18) y
S5 AG3 S3 AG4 . . . 2_667 121.64(16) y
O5 AG3 S3 AG4 . . . 2_667 -133.0(2) y
AG2 AG3 S3 AG4 . . . 2_667 42.25(11) y
AG1 AG3 S3 AG4 . . . 2_667 7.54(15) y
S1 AG3 S3 AG5 . . . 2_667 51.29(13) y
S5 AG3 S3 AG5 . . . 2_667 -143.75(11) y
O5 AG3 S3 AG5 . . . 2_667 -38.4(2) y
AG2 AG3 S3 AG5 . . . 2_667 136.85(12) y
AG1 AG3 S3 AG5 . . . 2_667 102.15(8) y
S1 AG3 S3 AG2 . . . . -85.56(10) y
S5 AG3 S3 AG2 . . . . 79.40(11) y
O5 AG3 S3 AG2 . . . . -175.2(2) y
AG1 AG3 S3 AG2 . . . . -34.70(6) y
O1 AG2 S3 C31 . . . . -42.7(5) y
S2 AG2 S3 C31 . . . . -165.8(5) y
S4 AG2 S3 C31 . . . . 42.4(5) y
AG1 AG2 S3 C31 . . . . 144.5(5) y
AG4 AG2 S3 C31 2_667 . . . -103.3(5) y
AG3 AG2 S3 C31 . . . . 108.1(5) y
O1 AG2 S3 AG4 . . . 2_667 60.6(2) y
S2 AG2 S3 AG4 . . . 2_667 -62.49(13) y
S4 AG2 S3 AG4 . . . 2_667 145.70(9) y
AG1 AG2 S3 AG4 . . . 2_667 -112.21(5) y
AG3 AG2 S3 AG4 . . . 2_667 -148.62(9) y
O1 AG2 S3 AG5 . . . 2_667 120.6(3) y
S2 AG2 S3 AG5 . . . 2_667 -2.4(2) y
S4 AG2 S3 AG5 . . . 2_667 -154.25(15) y
AG1 AG2 S3 AG5 . . . 2_667 -52.16(17) y
AG4 AG2 S3 AG5 2_667 . . 2_667 60.05(14) y
AG3 AG2 S3 AG5 . . . 2_667 -88.58(16) y
O1 AG2 S3 AG3 . . . . -150.8(2) y
S2 AG2 S3 AG3 . . . . 86.14(13) y
S4 AG2 S3 AG3 . . . . -65.67(10) y
AG1 AG2 S3 AG3 . . . . 36.42(7) y
AG4 AG2 S3 AG3 2_667 . . . 148.62(9) y
O1 AG2 S4 C41 . . . . 54.6(7) y
S3 AG2 S4 C41 . . . . -52.6(6) y
S2 AG2 S4 C41 . . . . 146.8(6) y
AG1 AG2 S4 C41 . . . . -161.0(6) y
AG4 AG2 S4 C41 2_667 . . . 5.4(6) y
AG3 AG2 S4 C41 . . . . -100.1(6) y
O1 AG2 S4 C42 . . . . 170.6(6) y
S3 AG2 S4 C42 . . . . 63.4(5) y
S2 AG2 S4 C42 . . . . -97.2(5) y
AG1 AG2 S4 C42 . . . . -45.0(5) y
AG4 AG2 S4 C42 2_667 . . . 121.4(5) y
AG3 AG2 S4 C42 . . . . 15.9(5) y
S1 AG3 S5 C51 . . . . -34.6(8) y
S3 AG3 S5 C51 . . . . 160.5(8) y
O5 AG3 S5 C51 . . . . 58.8(8) y
AG2 AG3 S5 C51 . . . . -146.7(8) y
AG1 AG3 S5 C51 . . . . -89.0(8) y
S1 AG3 S5 C42 . . . . 72.8(4) y
S3 AG3 S5 C42 . . . . -92.0(4) y
O5 AG3 S5 C42 . . . . 166.2(5) y
AG2 AG3 S5 C42 . . . . -39.2(4) y
AG1 AG3 S5 C42 . . . . 18.5(4) y
S2 AG6 S6 C62 2_667 . . . -164.3(5) y
O5 AG6 S6 C62 . . . . -32.9(5) y
S1 AG6 S6 C62 . . . . 59.6(5) y
S2 AG6 S6 C61 2_667 . . . -59.5(5) y
O5 AG6 S6 C61 . . . . 71.9(5) y
S1 AG6 S6 C61 . . . . 164.5(5) y
S3 AG5 S7 C71 2_667 . . . 35.6(7) y
S2 AG5 S7 C71 . . . . -155.4(6) y
AG1 AG5 S7 C71 . . . . 147.1(6) y
AG4 AG5 S7 C71 . . . . 87.2(6) y
S3 AG5 S7 C61 2_667 . . 1_455 140.0(5) y
S2 AG5 S7 C61 . . . 1_455 -51.0(5) y
AG1 AG5 S7 C61 . . . 1_455 -108.5(5) y
AG4 AG5 S7 C61 . . . 1_455 -168.4(5) y
S3 AG2 O1 C1 . . . . -53.5(13) y
S2 AG2 O1 C1 . . . . 91.8(12) y
S4 AG2 O1 C1 . . . . -164.3(13) y
AG1 AG2 O1 C1 . . . . 114.6(12) y
AG4 AG2 O1 C1 2_667 . . . -8.4(12) y
AG3 AG2 O1 C1 . . . . -105.7(11) y
S1 AG1 O3 C4 . . . . 82.8(17) y
S2 AG1 O3 C4 . . . . -104.6(16) y
AG2 AG1 O3 C4 . . . . -162.3(16) y
AG4 AG1 O3 C4 . . . . 27.0(18) y
AG5 AG1 O3 C4 . . . . -48.2(17) y
AG3 AG1 O3 C4 . . . . 136.9(16) y
S6 AG6 O5 C7 . . . . -83.5(7) y
S2 AG6 O5 C7 2_667 . . . 48.6(8) y
S1 AG6 O5 C7 . . . . 154.7(7) y
S6 AG6 O5 AG3 . . . . 153.17(15) y
S2 AG6 O5 AG3 2_667 . . . -74.7(2) y
S1 AG6 O5 AG3 . . . . 31.37(17) y
S1 AG3 O5 C7 . . . . -139.8(9) y
S5 AG3 O5 C7 . . . . 95.5(9) y
S3 AG3 O5 C7 . . . . -15.9(9) y
AG2 AG3 O5 C7 . . . . -23.8(11) y
AG1 AG3 O5 C7 . . . . -131.8(9) y
S1 AG3 O5 AG6 . . . . -31.79(17) y
S5 AG3 O5 AG6 . . . . -156.47(17) y
S3 AG3 O5 AG6 . . . . 92.14(18) y
AG2 AG3 O5 AG6 . . . . 84.3(4) y
AG1 AG3 O5 AG6 . . . . -23.8(4) y
AG2 O1 C1 O2 . . . . 7(2) y
AG2 O1 C1 C2 . . . . -174.8(8) y
AG4 O2 C1 O1 2_667 . . . 1(2) y
AG4 O2 C1 C2 2_667 . . . -177.0(8) y
O1 C1 C2 F2 . . . . 146.5(13) y
O2 C1 C2 F2 . . . . -34.9(18) y
O1 C1 C2 F1 . . . . 26.4(17) y
O2 C1 C2 F1 . . . . -155.0(12) y
O1 C1 C2 C3 . . . . -92.6(16) y
O2 C1 C2 C3 . . . . 86.0(15) y
F2 C2 C3 F5 . . . . 58(2) y
F1 C2 C3 F5 . . . . 172.0(14) y
C1 C2 C3 F5 . . . . -65.5(17) y
F2 C2 C3 F3 . . . . -178.6(15) y
F1 C2 C3 F3 . . . . -64(2) y
C1 C2 C3 F3 . . . . 58(2) y
F2 C2 C3 F4 . . . . -60.3(17) y
F1 C2 C3 F4 . . . . 54.2(15) y
C1 C2 C3 F4 . . . . 176.7(11) y
AG1 O3 C4 O4 . . . . -7(3) y
AG1 O3 C4 C5 . . . . -177.9(15) y
O3 C4 C5 F7 . . . . 41(2) y
O4 C4 C5 F7 . . . . -131(2) y
O3 C4 C5 F6 . . . . 164(2) y
O4 C4 C5 F6 . . . . -8(3) y
O3 C4 C5 C6 . . . . -81(2) y
O4 C4 C5 C6 . . . . 107(2) y
F7 C5 C6 F9 . . . . -176.2(19) y
F6 C5 C6 F9 . . . . 75(2) y
C4 C5 C6 F9 . . . . -49(2) y
F7 C5 C6 F10 . . . . -60(2) y
F6 C5 C6 F10 . . . . -169.4(16) y
C4 C5 C6 F10 . . . . 67(2) y
F7 C5 C6 F8 . . . . 57(2) y
F6 C5 C6 F8 . . . . -53(2) y
C4 C5 C6 F8 . . . . -176.7(17) y
AG6 O5 C7 O6 . . . . -7(2) y
AG3 O5 C7 O6 . . . . 88.6(18) y
AG6 O5 C7 C8 . . . . 177.7(14) y
AG3 O5 C7 C8 . . . . -86.8(16) y
O5 C7 C8 F11 . . . . 65(2) y
O6 C7 C8 F11 . . . . -111(2) y
O5 C7 C8 F12 . . . . -169.2(17) y
O6 C7 C8 F12 . . . . 15(2) y
O5 C7 C8 C9 . . . . -48(2) y
O6 C7 C8 C9 . . . . 137(3) y
F11 C8 C9 F13 . . . . -93(3) y
F12 C8 C9 F13 . . . . 156(2) y
C7 C8 C9 F13 . . . . 31(3) y
F11 C8 C9 F15 . . . . 72(3) y
F12 C8 C9 F15 . . . . -39(3) y
C7 C8 C9 F15 . . . . -164(2) y
F11 C8 C9 F14 . . . . 179.90(15) y
F12 C8 C9 F14 . . . . 69(2) y
C7 C8 C9 F14 . . . . -57(2) y
C41 S4 C42 S5 . . . . 69.2(9) y
AG2 S4 C42 S5 . . . . -50.2(8) y
C51 S5 C42 S4 . . . . 173.2(9) y
AG3 S5 C42 S4 . . . . 60.5(7) y
C62 S6 C61 S7 . . . 1_655 -72.4(8) y
AG6 S6 C61 S7 . . . 1_655 178.2(6) y
